data_4088920
loop_
_publ_author_name
'El Aziz, Youssef'
'Taylor, Peter G.'
'Bassindale, Alan R.'
'Coles, Simon J.'
'Pitak, Mateusz B.'

_publ_section_title
;
 Synthesis and Structures of Novel Molecular Ionic Compounds Based on
 Encapsulation of Anions and Cations
;
_journal_issue 24
_journal_name_full Organometallics
_journal_page_first 4004
_journal_paper_doi 10.1021/acs.organomet.6b00565
_journal_volume 35
_journal_year 2016
_chemical_formula_moiety '0.5(C72 H112 N16 O36 Rb2 Si16), F'
_chemical_formula_sum 'C36 H56 F N8 O18 Rb Si8'
_chemical_formula_weight 1218.07
_space_group_crystal_system orthorhombic
_space_group_IT_number 60
_space_group_name_Hall '-P 2n 2ab'
_space_group_name_H-M_alt 'P b c n'
_atom_sites_solution_hydrogens geom
_audit_creation_date 2016-05-05
_audit_creation_method
;
Olex2 1.2
(compiled 2016.02.19 svn.r3266 for OlexSys, GUI svn.r5155)
;
_cell_angle_alpha 90
_cell_angle_beta 90
_cell_angle_gamma 90
_cell_formula_units_Z 4
_cell_length_a 15.1086(5)
_cell_length_b 19.1296(6)
_cell_length_c 18.9252(13)
_cell_measurement_reflns_used 33122
_cell_measurement_temperature 100(2)
_cell_measurement_theta_max 29.2
_cell_measurement_theta_min 3.0
_cell_volume 5469.8(5)
_computing_cell_refinement 'CrystalClear-SM Expert 2.0 r11 (Rigaku, 2011)'
_computing_data_collection 'CrystalClear-SM Expert 2.0 r11 (Rigaku, 2011)'
_computing_data_reduction 'CrystalClear-SM Expert 2.0 r11 (Rigaku, 2011)'
_computing_publication_material 'Olex2 (Dolomanov et al., 2009)'
_computing_structure_refinement 'ShelXL (Sheldrick, 2015)'
_computing_structure_solution 'SHELXL-97 (Sheldrick, 2008)'
_diffrn_ambient_temperature 100(2)
_diffrn_detector 'CCD area detector'
_diffrn_detector_area_resol_mean 28.5714
_diffrn_detector_type 'Rigaku HG Saturn724+ (2x2 bin mode)'
_diffrn_measured_fraction_theta_full 0.998
_diffrn_measured_fraction_theta_max 0.998
_diffrn_measurement_device 'four-circle \k diffractometer'
_diffrn_measurement_device_type 'Rigaku AFC12 (Right)'
_diffrn_measurement_method 'profile data from \w-scans'
_diffrn_measurement_specimen_support 'MiTeGen MicroMesh'
_diffrn_radiation_collimation 0.3
_diffrn_radiation_monochromator 'Confocal mirrors, HF Varimax'
_diffrn_radiation_probe x-ray
_diffrn_radiation_type 'Mo K\a'
_diffrn_radiation_wavelength 0.71075
_diffrn_radiation_xray_symbol K-L~3~
_diffrn_reflns_av_R_equivalents 0.0397
_diffrn_reflns_av_unetI/netI 0.0288
_diffrn_reflns_Laue_measured_fraction_full 0.998
_diffrn_reflns_Laue_measured_fraction_max 0.998
_diffrn_reflns_limit_h_max 19
_diffrn_reflns_limit_h_min -17
_diffrn_reflns_limit_k_max 24
_diffrn_reflns_limit_k_min -24
_diffrn_reflns_limit_l_max 24
_diffrn_reflns_limit_l_min -24
_diffrn_reflns_number 41196
_diffrn_reflns_point_group_measured_fraction_full 0.998
_diffrn_reflns_point_group_measured_fraction_max 0.998
_diffrn_reflns_theta_full 25.242
_diffrn_reflns_theta_max 27.485
_diffrn_reflns_theta_min 3.028
_diffrn_source 'Rotating Anode'
_diffrn_source_current 55.0
_diffrn_source_power 2.475
_diffrn_source_target Mo
_diffrn_source_type 'Rotating Anode'
_diffrn_source_voltage 45.0
_exptl_absorpt_coefficient_mu 1.157
_exptl_absorpt_correction_T_max 1.000
_exptl_absorpt_correction_T_min 0.850
_exptl_absorpt_correction_type multi-scan
_exptl_absorpt_process_details
;
CrystalClear-SM Expert 2.0 r11 (Rigaku, 2011)
;
_exptl_crystal_colour Colourless
_exptl_crystal_density_diffrn 1.479
_exptl_crystal_description 'thick plate'
_exptl_crystal_F_000 2520
_exptl_crystal_size_max 0.22
_exptl_crystal_size_mid 0.16
_exptl_crystal_size_min 0.05
_refine_diff_density_max 0.511
_refine_diff_density_min -0.444
_refine_diff_density_rms 0.063
_refine_ls_extinction_method none
_refine_ls_goodness_of_fit_ref 1.044
_refine_ls_hydrogen_treatment constr
_refine_ls_matrix_type full
_refine_ls_number_parameters 326
_refine_ls_number_reflns 6267
_refine_ls_number_restraints 290
_refine_ls_restrained_S_all 1.054
_refine_ls_R_factor_all 0.0417
_refine_ls_R_factor_gt 0.0317
_refine_ls_shift/su_max 0.001
_refine_ls_shift/su_mean 0.000
_refine_ls_structure_factor_coef Fsqd
_refine_ls_weighting_details 'w=1/[\s^2^(Fo^2^)+(0.0382P)^2^+3.4721P] where P=(Fo^2^+2Fc^2^)/3'
_refine_ls_weighting_scheme calc
_refine_ls_wR_factor_gt 0.0768
_refine_ls_wR_factor_ref 0.0810
_reflns_Friedel_coverage 0.000
_reflns_number_gt 5247
_reflns_number_total 6267
_reflns_threshold_expression 'I > 2\s(I)'
_cod_data_source_file om6b00565_si_002.cif
_cod_data_source_block compound9
_cod_depositor_comments
;
The following automatic conversions were performed:

data item '_exptl_absorpt_correction_type' value 'Multi-scan' was
changed to 'multi-scan' in accordance with the
/home/saulius/struct/COD-crude-data/automatic-downloads/DataCite-retrospective/ACS/depositions/lib/dictionaries/cif_core.dic
dictionary named 'cif_core.dic' version 2.4.2 last updated on
2011-04-26.

Automatic conversion script
Id: cif_fix_values 6909 2019-04-08 15:41:33Z antanas 
;
_cod_database_code 4088920
_shelx_space_group_comment
;
The symmetry employed for this shelxl refinement is uniquely defined
by the following loop, which should always be used as a source of
symmetry information in preference to the above space-group names.
They are only intended as comments.
;
_shelx_estimated_absorpt_t_max 0.944
_shelx_estimated_absorpt_t_min 0.785
_olex2_refinement_description
;
1. Fixed Uiso
 At 1.2 times of:
  All C(H,H) groups
2. Rigid bond restraints
 O9, C13, H13A, H13B, C14, O7, H14A, H14B, O8, C18, Rb01, C15, H18A, H18B, C16,
  H15A, H15B, C17, H16A, H16B, H17A, H17B
 with sigma for 1-2 distances of 0.01 and sigma for 1-3 distances of 0.01
3. Uiso/Uaniso restraints and constraints
O9 \\sim C13 \\sim H13A \\sim H13B \\sim C14 \\sim O7 \\sim H14A \\sim H14B
\\sim O8 \\sim C18 \\sim Rb01 \\sim C15 \\sim H18A \\sim H18B \\sim C16 \\sim
H15A \\sim H15B \\sim C17 \\sim H16A \\sim H16B \\sim H17A \\sim H17B: within
1.7A with sigma of 0.04 and sigma for terminal atoms of 0.08
4. Rigid body (RIGU) restrains
 C17, C13, H13A, H13B, C14, O7, H14A, H14B, O8, C18, Rb01, C15, H18A, H18B, O9,
  C16, H15A, H15B, H16A, H16B, H17A, H17B
 with sigma for 1-2 distances of 0.004 and sigma for 1-3 distances of 0.004
5.a Secondary CH2 refined with riding coordinates:
 C1(H1A,H1B), C2(H2A,H2B), C4(H4A,H4B), C5(H5A,H5B), C7(H7A,H7B), C8(H8A,H8B),
 C10(H10A,H10B), C11(H11A,H11B), C13(H13A,H13B), C14(H14A,H14B), C15(H15A,H15B),
  C16(H16A,H16B), C17(H17A,H17B), C18(H18A,H18B)
;
_shelx_shelxl_version_number 2014/7
_olex2_submission_special_instructions 'No special instructions were received'

loop_
_space_group_symop_operation_xyz
'x, y, z'
'-x+1/2, -y+1/2, z+1/2'
'x+1/2, -y+1/2, -z'
'-x, y, -z+1/2'
'-x, -y, -z'
'x-1/2, y-1/2, -z-1/2'
'-x-1/2, y-1/2, z'
'x, -y, z-1/2'

loop_
_atom_site_label
_atom_site_type_symbol
_atom_site_fract_x
_atom_site_fract_y
_atom_site_fract_z
_atom_site_U_iso_or_equiv
_atom_site_adp_type
_atom_site_occupancy
_atom_site_site_symmetry_order
_atom_site_calc_flag
_atom_site_refinement_flags_posn
_atom_site_refinement_flags_adp
_atom_site_refinement_flags_occupancy
C3 C 1.06075(12) 0.17283(10) -0.05557(10) 0.0204(4) Uani 1 1 d . . .
C1 C 1.09215(12) 0.21041(9) 0.06815(9) 0.0146(4) Uani 1 1 d . . .
H1A H 1.1483 0.2298 0.0496 0.018 Uiso 1 1 calc R . .
H1B H 1.1043 0.1625 0.0855 0.018 Uiso 1 1 calc R . .
C2 C 1.02466(12) 0.20646(11) 0.00789(10) 0.0198(4) Uani 1 1 d . . .
H2A H 0.9722 0.1799 0.0241 0.024 Uiso 1 1 calc R . .
H2B H 1.0050 0.2543 -0.0043 0.024 Uiso 1 1 calc R . .
C4 C 0.77553(12) 0.20939(9) 0.17770(9) 0.0149(4) Uani 1 1 d . . .
H4A H 0.7897 0.1602 0.1892 0.018 Uiso 1 1 calc R . .
H4B H 0.7215 0.2223 0.2042 0.018 Uiso 1 1 calc R . .
C5 C 0.75638(13) 0.21499(10) 0.09838(9) 0.0181(4) Uani 1 1 d . . .
H5A H 0.7446 0.2644 0.0860 0.022 Uiso 1 1 calc R . .
H5B H 0.8090 0.1994 0.0714 0.022 Uiso 1 1 calc R . .
C6 C 0.68005(13) 0.17219(10) 0.07848(10) 0.0196(4) Uani 1 1 d . . .
C7 C 1.22474(12) 0.48335(9) 0.32182(9) 0.0148(4) Uani 1 1 d . . .
H7A H 1.2788 0.4705 0.2953 0.018 Uiso 1 1 calc R . .
H7B H 1.2100 0.5324 0.3099 0.018 Uiso 1 1 calc R . .
C8 C 1.24398(12) 0.47848(9) 0.40112(9) 0.0173(4) Uani 1 1 d . . .
H8A H 1.1895 0.4901 0.4277 0.021 Uiso 1 1 calc R . .
H8B H 1.2604 0.4298 0.4129 0.021 Uiso 1 1 calc R . .
C9 C 1.31533(13) 0.52536(10) 0.42359(10) 0.0201(4) Uani 1 1 d . . .
C10 C 1.09259(11) 0.48192(8) 0.07066(9) 0.0121(3) Uani 1 1 d . . .
H10A H 1.1553 0.4711 0.0599 0.015 Uiso 1 1 calc R . .
H10B H 1.0572 0.4725 0.0277 0.015 Uiso 1 1 calc R . .
C11 C 1.08401(13) 0.55939(9) 0.09069(9) 0.0182(4) Uani 1 1 d . . .
H11A H 1.0206 0.5702 0.0979 0.022 Uiso 1 1 calc R . .
H11B H 1.1145 0.5669 0.1363 0.022 Uiso 1 1 calc R . .
C12 C 1.11984(15) 0.60868(10) 0.03907(11) 0.0241(4) Uani 1 1 d . . .
C13 C 1.36228(19) 0.25509(16) 0.15263(14) 0.0557(8) Uani 1 1 d . U .
H13A H 1.3201 0.2155 0.1538 0.067 Uiso 1 1 calc R U .
H13B H 1.4005 0.2494 0.1106 0.067 Uiso 1 1 calc R U .
C14 C 1.31293(17) 0.32182(17) 0.14754(13) 0.0511(7) Uani 1 1 d . U .
H14A H 1.2723 0.3205 0.1065 0.061 Uiso 1 1 calc R U .
H14B H 1.2772 0.3290 0.1908 0.061 Uiso 1 1 calc R U .
C15 C 1.33214(15) 0.44256(17) 0.12580(12) 0.0478(7) Uani 1 1 d . U .
H15A H 1.2841 0.4503 0.1605 0.057 Uiso 1 1 calc R U .
H15B H 1.3056 0.4419 0.0780 0.057 Uiso 1 1 calc R U .
C16 C 1.39772(17) 0.50022(15) 0.13076(12) 0.0435(6) Uani 1 1 d . U .
H16A H 1.4496 0.4896 0.1007 0.052 Uiso 1 1 calc R U .
H16B H 1.3709 0.5444 0.1139 0.052 Uiso 1 1 calc R U .
C17 C 1.48372(19) 0.56518(12) 0.21298(14) 0.0460(7) Uani 1 1 d . U .
H17A H 1.4525 0.6096 0.2030 0.055 Uiso 1 1 calc R U .
H17B H 1.5344 0.5614 0.1801 0.055 Uiso 1 1 calc R U .
C18 C 1.4738(2) 0.19661(13) 0.21691(15) 0.0605(9) Uani 1 1 d . U .
H18A H 1.5144 0.1987 0.1759 0.073 Uiso 1 1 calc R U .
H18B H 1.4395 0.1527 0.2136 0.073 Uiso 1 1 calc R U .
O1 O 1.11648(8) 0.44503(6) 0.21030(6) 0.0133(2) Uani 1 1 d . . .
O2 O 1.04891(8) 0.44635(6) 0.34262(6) 0.0127(2) Uani 1 1 d . . .
O3 O 1.06673(8) 0.34536(6) 0.11738(6) 0.0131(2) Uani 1 1 d . . .
O4 O 0.95196(8) 0.24437(6) 0.15838(6) 0.0133(3) Uani 1 1 d . . .
O5 O 1.11820(8) 0.24609(6) 0.20973(6) 0.0132(2) Uani 1 1 d . . .
O6 O 1.16468(8) 0.34583(6) 0.30398(6) 0.0134(2) Uani 1 1 d . . .
O7 O 1.41533(12) 0.25441(8) 0.21495(9) 0.0414(4) Uani 1 1 d . U .
O8 O 1.37418(10) 0.37743(10) 0.13953(8) 0.0364(4) Uani 1 1 d . U .
O9 O 1.42505(10) 0.50782(8) 0.20252(8) 0.0337(4) Uani 1 1 d . U .
F1 F 1.0000 0.34486(7) 0.2500 0.0163(3) Uani 1 2 d S T P
Si1 Si 1.05419(3) 0.26533(2) 0.14369(2) 0.01100(11) Uani 1 1 d . . .
Si2 Si 1.13230(3) 0.42585(2) 0.29296(2) 0.01084(10) Uani 1 1 d . . .
Si3 Si 1.05355(3) 0.42484(2) 0.14369(2) 0.01071(10) Uani 1 1 d . . .
Si4 Si 0.86806(3) 0.26582(2) 0.20736(2) 0.01125(10) Uani 1 1 d . . .
Rb01 Rb 1.5000 0.38079(2) 0.2500 0.02056(8) Uani 1 2 d S TU P
N2 N 0.61966(12) 0.13818(9) 0.06601(9) 0.0271(4) Uani 1 1 d . . .
N3 N 1.37025(12) 0.56275(10) 0.44080(9) 0.0297(4) Uani 1 1 d . . .
N4 N 1.14853(16) 0.64766(9) -0.00010(11) 0.0445(6) Uani 1 1 d . . .
N1 N 1.08970(12) 0.14749(10) -0.10484(9) 0.0293(4) Uani 1 1 d . . .

loop_
_atom_site_aniso_label
_atom_site_aniso_U_11
_atom_site_aniso_U_22
_atom_site_aniso_U_33
_atom_site_aniso_U_23
_atom_site_aniso_U_13
_atom_site_aniso_U_12
C3 0.0171(10) 0.0279(10) 0.0161(9) -0.0042(8) -0.0037(7) -0.0017(8)
C1 0.0173(9) 0.0152(8) 0.0114(8) -0.0008(7) 0.0001(6) 0.0019(7)
C2 0.0168(9) 0.0263(10) 0.0163(9) -0.0069(8) 0.0000(7) 0.0004(8)
C4 0.0170(9) 0.0166(8) 0.0112(8) -0.0020(7) 0.0003(6) -0.0035(7)
C5 0.0200(10) 0.0191(8) 0.0153(8) 0.0007(7) -0.0038(7) -0.0060(8)
C6 0.0225(10) 0.0212(9) 0.0149(9) -0.0005(7) -0.0029(7) -0.0005(8)
C7 0.0154(9) 0.0173(8) 0.0116(8) 0.0000(7) -0.0007(6) -0.0027(7)
C8 0.0185(9) 0.0202(9) 0.0131(8) -0.0006(7) -0.0019(7) -0.0050(8)
C9 0.0210(10) 0.0253(10) 0.0141(8) -0.0003(7) -0.0003(7) -0.0020(9)
C10 0.0130(9) 0.0126(8) 0.0107(8) 0.0005(6) 0.0004(6) 0.0019(7)
C11 0.0257(10) 0.0142(8) 0.0148(8) 0.0018(7) 0.0063(7) 0.0013(8)
C12 0.0368(12) 0.0123(8) 0.0232(10) -0.0026(8) 0.0092(8) 0.0027(8)
C13 0.0606(17) 0.0701(17) 0.0365(13) -0.0326(13) 0.0274(12) -0.0472(14)
C14 0.0337(13) 0.0929(19) 0.0269(12) -0.0174(13) 0.0081(10) -0.0375(13)
C15 0.0216(11) 0.099(2) 0.0226(11) 0.0176(12) -0.0013(9) 0.0127(13)
C16 0.0361(13) 0.0617(15) 0.0325(12) 0.0280(11) 0.0078(10) 0.0188(12)
C17 0.0624(18) 0.0182(10) 0.0575(16) 0.0103(10) 0.0271(14) 0.0069(11)
C18 0.097(2) 0.0219(11) 0.0624(18) -0.0142(11) 0.0453(17) -0.0151(13)
O1 0.0130(6) 0.0155(6) 0.0112(6) 0.0013(5) -0.0005(4) -0.0021(5)
O2 0.0131(6) 0.0130(6) 0.0119(6) -0.0016(5) -0.0003(5) -0.0017(5)
O3 0.0153(6) 0.0130(6) 0.0109(6) 0.0004(5) 0.0012(5) 0.0007(5)
O4 0.0142(6) 0.0143(6) 0.0114(6) -0.0027(5) 0.0009(5) -0.0010(5)
O5 0.0149(6) 0.0144(6) 0.0103(6) -0.0002(5) 0.0001(5) 0.0029(5)
O6 0.0131(6) 0.0151(6) 0.0119(6) 0.0005(5) -0.0016(5) 0.0006(5)
O7 0.0553(11) 0.0320(8) 0.0368(9) -0.0189(7) 0.0251(8) -0.0216(8)
O8 0.0184(8) 0.0680(11) 0.0228(8) 0.0045(7) -0.0010(6) -0.0126(8)
O9 0.0348(9) 0.0316(8) 0.0349(8) 0.0167(7) 0.0114(7) 0.0101(7)
F1 0.0161(8) 0.0179(7) 0.0150(7) 0.000 -0.0003(5) 0.000
Si1 0.0132(2) 0.0111(2) 0.0088(2) -0.00022(17) 0.00050(16) 0.00107(18)
Si2 0.0111(2) 0.0120(2) 0.0095(2) 0.00012(17) -0.00012(16) -0.00087(19)
Si3 0.0119(2) 0.0113(2) 0.0089(2) 0.00102(17) 0.00051(16) 0.00058(18)
Si4 0.0127(2) 0.0122(2) 0.0089(2) -0.00099(17) 0.00007(17) -0.00156(19)
Rb01 0.03024(16) 0.01426(12) 0.01719(12) 0.000 -0.00815(10) 0.000
N2 0.0289(10) 0.0269(9) 0.0256(9) -0.0039(7) -0.0068(7) -0.0068(8)
N3 0.0291(10) 0.0365(10) 0.0235(9) -0.0043(8) -0.0044(7) -0.0094(9)
N4 0.0784(16) 0.0181(9) 0.0371(11) -0.0004(8) 0.0282(11) -0.0036(10)
N1 0.0250(10) 0.0426(11) 0.0205(9) -0.0107(8) -0.0018(7) 0.0034(8)

loop_
_atom_type_symbol
_atom_type_description
_atom_type_scat_dispersion_real
_atom_type_scat_dispersion_imag
_atom_type_scat_source
C C 0.0033 0.0016 'International Tables Vol C Tables 4.2.6.8 and 6.1.1.4'
H H 0.0000 0.0000 'International Tables Vol C Tables 4.2.6.8 and 6.1.1.4'
N N 0.0061 0.0033 'International Tables Vol C Tables 4.2.6.8 and 6.1.1.4'
O O 0.0106 0.0060 'International Tables Vol C Tables 4.2.6.8 and 6.1.1.4'
F F 0.0171 0.0103 'International Tables Vol C Tables 4.2.6.8 and 6.1.1.4'
Si Si 0.0817 0.0704 'International Tables Vol C Tables 4.2.6.8 and 6.1.1.4'
Rb Rb -0.9393 2.9676 'International Tables Vol C Tables 4.2.6.8 and 6.1.1.4'

loop_
_geom_angle_atom_site_label_1
_geom_angle_atom_site_label_2
_geom_angle_atom_site_label_3
_geom_angle
_geom_angle_site_symmetry_1
_geom_angle_site_symmetry_3
N1 C3 C2 179.0(2) . .
H1A C1 H1B 107.8 . .
C2 C1 H1A 108.9 . .
C2 C1 H1B 108.9 . .
C2 C1 Si1 113.20(12) . .
Si1 C1 H1A 108.9 . .
Si1 C1 H1B 108.9 . .
C3 C2 C1 112.56(15) . .
C3 C2 H2A 109.1 . .
C3 C2 H2B 109.1 . .
C1 C2 H2A 109.1 . .
C1 C2 H2B 109.1 . .
H2A C2 H2B 107.8 . .
H4A C4 H4B 107.7 . .
C5 C4 H4A 108.9 . .
C5 C4 H4B 108.9 . .
C5 C4 Si4 113.48(12) . .
Si4 C4 H4A 108.9 . .
Si4 C4 H4B 108.9 . .
C4 C5 H5A 109.4 . .
C4 C5 H5B 109.4 . .
H5A C5 H5B 108.0 . .
C6 C5 C4 111.21(15) . .
C6 C5 H5A 109.4 . .
C6 C5 H5B 109.4 . .
N2 C6 C5 177.0(2) . .
H7A C7 H7B 107.7 . .
C8 C7 H7A 108.9 . .
C8 C7 H7B 108.9 . .
C8 C7 Si2 113.22(12) . .
Si2 C7 H7A 108.9 . .
Si2 C7 H7B 108.9 . .
C7 C8 H8A 109.0 . .
C7 C8 H8B 109.0 . .
H8A C8 H8B 107.8 . .
C9 C8 C7 112.75(15) . .
C9 C8 H8A 109.0 . .
C9 C8 H8B 109.0 . .
N3 C9 C8 179.0(2) . .
H10A C10 H10B 108.0 . .
C11 C10 H10A 109.5 . .
C11 C10 H10B 109.5 . .
C11 C10 Si3 110.91(11) . .
Si3 C10 H10A 109.5 . .
Si3 C10 H10B 109.5 . .
C10 C11 H11A 108.5 . .
C10 C11 H11B 108.5 . .
H11A C11 H11B 107.5 . .
C12 C11 C10 115.24(15) . .
C12 C11 H11A 108.5 . .
C12 C11 H11B 108.5 . .
N4 C12 C11 178.7(2) . .
H13A C13 H13B 108.1 . .
C14 C13 H13A 109.6 . .
C14 C13 H13B 109.6 . .
C14 C13 Rb01 75.74(13) . .
O7 C13 H13A 109.6 . .
O7 C13 H13B 109.6 . .
O7 C13 C14 110.1(2) . .
O7 C13 Rb01 43.37(10) . .
Rb01 C13 H13A 148.6 . .
Rb01 C13 H13B 98.3 . .
C13 C14 H14A 109.9 . .
C13 C14 H14B 109.9 . .
C13 C14 Rb01 80.81(14) . .
H14A C14 H14B 108.3 . .
O8 C14 C13 109.0(2) . .
O8 C14 H14A 109.9 . .
O8 C14 H14B 109.9 . .
O8 C14 Rb01 46.52(10) . .
Rb01 C14 H14A 156.2 . .
Rb01 C14 H14B 86.5 . .
H15A C15 H15B 108.2 . .
C16 C15 H15A 109.7 . .
C16 C15 H15B 109.7 . .
C16 C15 Rb01 74.73(12) . .
O8 C15 H15A 109.7 . .
O8 C15 H15B 109.7 . .
O8 C15 C16 109.94(18) . .
O8 C15 Rb01 44.71(10) . .
Rb01 C15 H15A 97.5 . .
Rb01 C15 H15B 149.9 . .
C15 C16 H16A 109.8 . .
C15 C16 H16B 109.8 . .
C15 C16 Rb01 81.55(13) . .
H16A C16 H16B 108.3 . .
O9 C16 C15 109.19(18) . .
O9 C16 H16A 109.8 . .
O9 C16 H16B 109.8 . .
O9 C16 Rb01 48.48(10) . .
Rb01 C16 H16A 83.7 . .
Rb01 C16 H16B 158.3 . .
C17 C17 H17A 109.7 4_855 .
C17 C17 H17B 109.7 4_855 .
C17 C17 Rb01 78.11(5) 4_855 .
H17A C17 H17B 108.2 . .
O9 C17 C17 109.71(17) . 4_855
O9 C17 H17A 109.7 . .
O9 C17 H17B 109.7 . .
O9 C17 Rb01 46.81(10) . .
Rb01 C17 H17A 155.4 . .
Rb01 C17 H17B 89.9 . .
C18 C18 H18A 109.5 4_855 .
C18 C18 H18B 109.5 4_855 .
C18 C18 Rb01 78.13(5) 4_855 .
H18A C18 H18B 108.1 . .
O7 C18 C18 110.81(18) . 4_855
O7 C18 H18A 109.5 . .
O7 C18 H18B 109.5 . .
O7 C18 Rb01 46.29(11) . .
Rb01 C18 H18A 91.6 . .
Rb01 C18 H18B 154.1 . .
Si2 O1 Si3 141.19(8) . .
Si2 O2 Si3 140.65(8) . 4_755
Si3 O3 Si1 141.39(8) . .
Si1 O4 Si4 141.27(8) . .
Si1 O5 Si4 140.02(8) . 4_755
Si2 O6 Si4 141.43(8) . 4_755
C13 O7 Rb01 116.27(15) . .
C18 O7 C13 112.3(2) . .
C18 O7 Rb01 112.38(15) . .
C14 O8 C15 112.7(2) . .
C14 O8 Rb01 112.14(14) . .
C15 O8 Rb01 114.55(14) . .
C16 O9 Rb01 109.32(14) . .
C17 O9 C16 113.00(18) . .
C17 O9 Rb01 111.63(13) . .
O3 Si1 C1 105.11(7) . .
O3 Si1 O5 112.41(7) . .
O4 Si1 C1 106.58(7) . .
O4 Si1 O3 113.45(7) . .
O4 Si1 O5 112.34(7) . .
O5 Si1 C1 106.23(7) . .
O1 Si2 C7 105.05(7) . .
O2 Si2 C7 105.70(7) . .
O2 Si2 O1 112.92(7) . .
O2 Si2 O6 112.88(6) . .
O6 Si2 C7 107.10(7) . .
O6 Si2 O1 112.44(6) . .
O1 Si3 C10 104.57(7) . .
O2 Si3 C10 105.83(7) 4_755 .
O2 Si3 O1 111.95(7) 4_755 .
O3 Si3 C10 106.58(7) . .
O3 Si3 O1 113.03(7) . .
O3 Si3 O2 113.97(7) . 4_755
O4 Si4 C4 105.60(7) . .
O4 Si4 O5 113.11(7) . 4_755
O5 Si4 C4 104.67(7) 4_755 .
O6 Si4 C4 106.22(7) 4_755 .
O6 Si4 O4 113.63(7) 4_755 .
O6 Si4 O5 112.66(6) 4_755 4_755
C16 Rb01 C16 100.25(10) 4_855 .
C16 Rb01 C18 141.73(7) 4_855 .
C16 Rb01 C18 141.73(7) . 4_855
C16 Rb01 C18 118.01(7) . .
C16 Rb01 C18 118.01(7) 4_855 4_855
C18 Rb01 C18 23.73(11) . 4_855
O7 Rb01 C16 153.77(6) 4_855 .
O7 Rb01 C16 101.79(6) 4_855 4_855
O7 Rb01 C16 153.77(6) . 4_855
O7 Rb01 C16 101.79(6) . .
O7 Rb01 C18 21.33(7) 4_855 4_855
O7 Rb01 C18 21.33(7) . .
O7 Rb01 C18 41.43(7) 4_855 .
O7 Rb01 C18 41.43(7) . 4_855
O7 Rb01 O7 61.59(8) 4_855 .
O7 Rb01 O8 60.03(5) 4_855 4_855
O7 Rb01 O8 117.42(6) . 4_855
O7 Rb01 O8 117.42(6) 4_855 .
O7 Rb01 O8 60.03(5) . .
O7 Rb01 O9 174.37(4) . 4_855
O7 Rb01 O9 118.77(5) 4_855 4_855
O7 Rb01 O9 174.37(4) 4_855 .
O7 Rb01 O9 118.77(5) . .
O7 Rb01 N1 82.00(5) 4_855 3
O7 Rb01 N1 80.82(5) 4_855 2_755
O7 Rb01 N1 80.82(5) . 3
O7 Rb01 N1 82.00(5) . 2_755
O8 Rb01 C16 140.77(6) . 4_855
O8 Rb01 C16 140.77(6) 4_855 .
O8 Rb01 C16 41.80(6) . .
O8 Rb01 C16 41.80(6) 4_855 4_855
O8 Rb01 C18 77.02(7) . .
O8 Rb01 C18 100.38(7) 4_855 .
O8 Rb01 C18 77.02(7) 4_855 4_855
O8 Rb01 C18 100.38(7) . 4_855
O8 Rb01 O8 177.40(8) . 4_855
O8 Rb01 O9 121.60(5) 4_855 .
O8 Rb01 O9 60.99(5) . .
O8 Rb01 O9 60.99(5) 4_855 4_855
O8 Rb01 O9 121.60(5) . 4_855
O8 Rb01 N1 68.64(4) . 3
O8 Rb01 N1 68.64(4) 4_855 2_755
O8 Rb01 N1 110.87(4) 4_855 3
O8 Rb01 N1 110.87(4) . 2_755
O9 Rb01 C16 22.20(6) . .
O9 Rb01 C16 22.20(6) 4_855 4_855
O9 Rb01 C16 79.86(6) 4_855 .
O9 Rb01 C16 79.86(6) . 4_855
O9 Rb01 C18 137.89(7) . .
O9 Rb01 C18 137.89(7) 4_855 4_855
O9 Rb01 C18 160.10(7) . 4_855
O9 Rb01 C18 160.10(7) 4_855 .
O9 Rb01 O9 61.49(7) . 4_855
O9 Rb01 N1 104.81(5) 4_855 3
O9 Rb01 N1 104.81(5) . 2_755
O9 Rb01 N1 92.48(5) 4_855 2_755
O9 Rb01 N1 92.48(5) . 3
N1 Rb01 C16 118.80(5) 3 4_855
N1 Rb01 C16 75.00(5) 3 .
N1 Rb01 C16 75.00(5) 2_755 4_855
N1 Rb01 C16 118.80(5) 2_755 .
N1 Rb01 C18 73.98(6) 3 .
N1 Rb01 C18 86.31(6) 2_755 .
N1 Rb01 C18 73.98(6) 2_755 4_855
N1 Rb01 C18 86.31(6) 3 4_855
N1 Rb01 N1 159.98(7) 3 2_755
C3 N1 Rb01 129.05(15) . 2_754

loop_
_geom_bond_atom_site_label_1
_geom_bond_atom_site_label_2
_geom_bond_distance
_geom_bond_site_symmetry_2
C3 C2 1.467(3) .
C3 N1 1.138(3) .
C1 H1A 0.9900 .
C1 H1B 0.9900 .
C1 C2 1.532(2) .
C1 Si1 1.8646(17) .
C2 H2A 0.9900 .
C2 H2B 0.9900 .
C4 H4A 0.9900 .
C4 H4B 0.9900 .
C4 C5 1.532(2) .
C4 Si4 1.8533(18) .
C5 H5A 0.9900 .
C5 H5B 0.9900 .
C5 C6 1.464(3) .
C6 N2 1.145(3) .
C7 H7A 0.9900 .
C7 H7B 0.9900 .
C7 C8 1.531(2) .
C7 Si2 1.8598(18) .
C8 H8A 0.9900 .
C8 H8B 0.9900 .
C8 C9 1.465(3) .
C9 N3 1.143(3) .
C10 H10A 0.9900 .
C10 H10B 0.9900 .
C10 C11 1.535(2) .
C10 Si3 1.8576(17) .
C11 H11A 0.9900 .
C11 H11B 0.9900 .
C11 C12 1.462(3) .
C12 N4 1.137(3) .
C13 H13A 0.9900 .
C13 H13B 0.9900 .
C13 C14 1.482(4) .
C13 O7 1.426(3) .
C13 Rb01 3.675(2) .
C14 H14A 0.9900 .
C14 H14B 0.9900 .
C14 O8 1.418(3) .
C14 Rb01 3.608(2) .
C15 H15A 0.9900 .
C15 H15B 0.9900 .
C15 C16 1.486(4) .
C15 O8 1.422(3) .
C15 Rb01 3.654(2) .
C16 H16A 0.9900 .
C16 H16B 0.9900 .
C16 O9 1.427(3) .
C16 Rb01 3.564(2) .
C17 C17 1.485(6) 4_855
C17 H17A 0.9900 .
C17 H17B 0.9900 .
C17 O9 1.425(3) .
C17 Rb01 3.605(2) .
C18 C18 1.481(7) 4_855
C18 H18A 0.9900 .
C18 H18B 0.9900 .
C18 O7 1.416(3) .
C18 Rb01 3.600(2) .
O1 Si2 1.6245(12) .
O1 Si3 1.6255(12) .
O2 Si2 1.6200(12) .
O2 Si3 1.6226(12) 4_755
O3 Si1 1.6210(12) .
O3 Si3 1.6122(12) .
O4 Si1 1.6198(13) .
O4 Si4 1.6232(12) .
O5 Si1 1.6225(12) .
O5 Si4 1.6271(12) 4_755
O6 Si2 1.6204(12) .
O6 Si4 1.6229(12) 4_755
O7 Rb01 2.8144(15) .
O8 Rb01 2.8265(15) .
O9 Rb01 2.8275(15) .
Si3 O2 1.6225(13) 4_755
Si4 O5 1.6271(12) 4_755
Si4 O6 1.6229(12) 4_755
Rb01 C16 3.564(2) 4_855
Rb01 C18 3.600(2) 4_855
Rb01 O7 2.8144(15) 4_855
Rb01 O8 2.8265(15) 4_855
Rb01 O9 2.8275(15) 4_855
Rb01 N1 3.1106(17) 2_755
Rb01 N1 3.1106(17) 3
N1 Rb01 3.1106(17) 2_754

loop_
_geom_torsion_atom_site_label_1
_geom_torsion_atom_site_label_2
_geom_torsion_atom_site_label_3
_geom_torsion_atom_site_label_4
_geom_torsion
_geom_torsion_site_symmetry_1
_geom_torsion_site_symmetry_4
C2 C1 Si1 O3 -76.50(14) . .
C2 C1 Si1 O4 44.19(14) . .
C2 C1 Si1 O5 164.17(12) . .
C5 C4 Si4 O4 -55.41(14) . .
C5 C4 Si4 O5 -175.04(12) . 4_755
C5 C4 Si4 O6 65.56(14) . 4_755
C8 C7 Si2 O1 174.22(12) . .
C8 C7 Si2 O2 54.57(14) . .
C8 C7 Si2 O6 -66.02(14) . .
C11 C10 Si3 O1 -59.33(14) . .
C11 C10 Si3 O2 59.05(14) . 4_755
C11 C10 Si3 O3 -179.28(12) . .
C13 C14 O8 C15 172.97(19) . .
C13 C14 O8 Rb01 -56.0(2) . .
C14 C13 O7 C18 -171.03(19) . .
C14 C13 O7 Rb01 -39.6(2) . .
C15 C16 O9 C17 -176.1(2) . .
C15 C16 O9 Rb01 59.0(2) . .
C16 C15 O8 C14 169.89(18) . .
C16 C15 O8 Rb01 40.1(2) . .
C17 C17 O9 C16 -174.2(2) 4_855 .
C17 C17 O9 Rb01 -50.5(3) 4_855 .
C18 C18 O7 C13 -178.5(2) 4_855 .
C18 C18 O7 Rb01 48.1(3) 4_855 .
O7 C13 C14 O8 64.4(2) . .
O7 C13 C14 Rb01 26.85(15) . .
O8 C15 C16 O9 -68.5(2) . .
O8 C15 C16 Rb01 -28.03(15) . .
Si1 C1 C2 C3 170.71(14) . .
Si1 O3 Si3 C10 178.38(13) . .
Si1 O3 Si3 O1 64.05(15) . .
Si1 O3 Si3 O2 -65.27(14) . 4_755
Si1 O4 Si4 C4 176.97(12) . .
Si1 O4 Si4 O5 -69.13(14) . 4_755
Si1 O4 Si4 O6 60.95(14) . 4_755
Si2 C7 C8 C9 -178.47(13) . .
Si2 O1 Si3 C10 178.92(12) . .
Si2 O1 Si3 O2 64.80(15) . 4_755
Si2 O1 Si3 O3 -65.55(14) . .
Si3 C10 C11 C12 175.13(15) . .
Si3 O1 Si2 C7 -178.92(13) . .
Si3 O1 Si2 O2 -64.22(15) . .
Si3 O1 Si2 O6 64.93(14) . .
Si3 O2 Si2 C7 -178.93(12) 4_755 .
Si3 O2 Si2 O1 66.76(14) 4_755 .
Si3 O2 Si2 O6 -62.17(14) 4_755 .
Si3 O3 Si1 C1 -179.64(13) . .
Si3 O3 Si1 O4 64.30(14) . .
Si3 O3 Si1 O5 -64.52(14) . .
Si4 C4 C5 C6 -177.12(13) . .
Si4 O4 Si1 C1 -175.71(12) . .
Si4 O4 Si1 O3 -60.52(14) . .
Si4 O4 Si1 O5 68.34(14) . .
Si4 O5 Si1 C1 -178.32(12) 4_755 .
Si4 O5 Si1 O3 67.25(14) 4_755 .
Si4 O5 Si1 O4 -62.16(14) 4_755 .
Si4 O6 Si2 C7 -178.34(12) 4_755 .
Si4 O6 Si2 O1 -63.43(14) 4_755 .
Si4 O6 Si2 O2 65.74(14) 4_755 .
Rb01 C13 C14 O8 37.56(14) . .
Rb01 C13 O7 C18 -131.4(2) . .
Rb01 C14 O8 C15 -131.0(2) . .
Rb01 C15 C16 O9 -40.43(15) . .
Rb01 C15 O8 C14 129.76(19) . .
Rb01 C16 O9 C17 124.97(19) . .
Rb01 C17 O9 C16 -123.71(19) . .
Rb01 C18 O7 C13 133.34(19) . .
